data_7003159
loop_
_publ_author_name
'Cao, Jianfang'
'Liu, Shuxia'
'Cao, Ruige'
'Xie, Linhua'
'Ren, Yuanhang'
'Gao, Chaoying'
'Xu, Lin'

_publ_section_title
;
 Organic--inorganic hybrids assembled by bis(undecatungstophosphate)
 lanthanates and dinuclear copper(ii)--oxalate complexes
;
_journal_issue 1
_journal_name_full 'Dalton Transactions'
_journal_page_first 115
_journal_paper_doi 10.1039/b713275a
_journal_year 2008
_chemical_formula_moiety 'C22 H59 CU2 K2 LA N4 O100 P2 W22 '
_chemical_formula_sum 'C22 H59 Cu2 K2 La N4 O100 P2 W22'
_chemical_formula_weight 6430.55
_chemical_name_systematic
;
?
;
_space_group_IT_number 15
_symmetry_cell_setting monoclinic
_symmetry_space_group_name_Hall '-C 2yc'
_symmetry_space_group_name_H-M 'C 1 2/c 1'
_atom_sites_solution_hydrogens geom
_atom_sites_solution_primary direct
_atom_sites_solution_secondary difmap
_audit_creation_method SHELXL-97
_cell_angle_alpha 90.00
_cell_angle_beta 99.2840(10)
_cell_angle_gamma 90.00
_cell_formula_units_Z 4
_cell_length_a 14.8120(8)
_cell_length_b 20.5146(8)
_cell_length_c 38.791(2)
_cell_measurement_reflns_used 4777
_cell_measurement_temperature 273(2)
_cell_measurement_theta_max 27.44
_cell_measurement_theta_min 2.18
_cell_volume 11632.7(10)
_computing_cell_refinement 'Bruker SMART'
_computing_data_collection 'Bruker SMART'
_computing_data_reduction 'Bruker SAINT'
_computing_molecular_graphics 'Bruker SHELXTL'
_computing_publication_material 'Bruker SHELXTL'
_computing_structure_refinement 'SHELXL-97 (Sheldrick, 1997)'
_computing_structure_solution 'SHELXS-97 (Sheldrick, 1990)'
_diffrn_ambient_temperature 273(2)
_diffrn_measured_fraction_theta_full 0.995
_diffrn_measured_fraction_theta_max 0.995
_diffrn_measurement_device_type 'CCD area detector'
_diffrn_measurement_method 'phi and omega scans'
_diffrn_radiation_monochromator graphite
_diffrn_radiation_source 'fine-focus sealed tube'
_diffrn_radiation_type MoK\a
_diffrn_radiation_wavelength 0.71073
_diffrn_reflns_av_R_equivalents 0.0534
_diffrn_reflns_av_sigmaI/netI 0.0630
_diffrn_reflns_limit_h_max 16
_diffrn_reflns_limit_h_min -18
_diffrn_reflns_limit_k_max 24
_diffrn_reflns_limit_k_min -22
_diffrn_reflns_limit_l_max 47
_diffrn_reflns_limit_l_min -42
_diffrn_reflns_number 30558
_diffrn_reflns_theta_full 25.60
_diffrn_reflns_theta_max 25.60
_diffrn_reflns_theta_min 1.89
_exptl_absorpt_coefficient_mu 22.573
_exptl_absorpt_correction_T_max 0.106
_exptl_absorpt_correction_T_min 0.081
_exptl_absorpt_correction_type none
_exptl_crystal_colour blue
_exptl_crystal_density_diffrn 3.662
_exptl_crystal_density_method 'not measured'
_exptl_crystal_description block
_exptl_crystal_F_000 11280
_exptl_crystal_size_max 0.12
_exptl_crystal_size_mid 0.11
_exptl_crystal_size_min 0.10
_refine_diff_density_max 1.422
_refine_diff_density_min -1.193
_refine_diff_density_rms 0.221
_refine_ls_extinction_method none
_refine_ls_goodness_of_fit_ref 0.920
_refine_ls_matrix_type full
_refine_ls_number_parameters 618
_refine_ls_number_reflns 10889
_refine_ls_number_restraints 0
_refine_ls_restrained_S_all 0.920
_refine_ls_R_factor_all 0.0556
_refine_ls_R_factor_gt 0.0341
_refine_ls_shift/su_max 0.001
_refine_ls_shift/su_mean 0.000
_refine_ls_structure_factor_coef Fsqd
_refine_ls_weighting_details 'calc w=1/[\s^2^(Fo^2^)+(0.0205P)^2^+0.0000P] where P=(Fo^2^+2Fc^2^)/3'
_refine_ls_weighting_scheme calc
_refine_ls_wR_factor_gt 0.0628
_refine_ls_wR_factor_ref 0.0674
_reflns_number_gt 7600
_reflns_number_total 10889
_reflns_threshold_expression >2sigma(I)
_cod_data_source_file b713275a.txt
_cod_data_source_block compound_1
_cod_depositor_comments
;
The following automatic conversions were performed:
'_symmetry_cell_setting' value 'Monoclinic' changed to 'monoclinic'
according to '/home/saulius/struct/CIF-dictionaries/cif_core.dic'
dictionary named 'cif_core.dic' version 2.4.1 from 2010-06-29.

Automatic conversion script
Id: cif_fix_enum 1527 2010-12-29 10:47:43Z saulius 
;
_cod_original_cell_volume 11632.6(10)
_cod_original_sg_symbol_H-M C2/c
_cod_database_code 7003159

loop_
_symmetry_equiv_pos_as_xyz
'x, y, z'
'-x, y, -z+1/2'
'x+1/2, y+1/2, z'
'-x+1/2, y+1/2, -z+1/2'
'-x, -y, -z'
'x, -y, z-1/2'
'-x+1/2, -y+1/2, -z'
'x+1/2, -y+1/2, z-1/2'

loop_
_atom_site_label
_atom_site_type_symbol
_atom_site_fract_x
_atom_site_fract_y
_atom_site_fract_z
_atom_site_U_iso_or_equiv
_atom_site_adp_type
_atom_site_occupancy
_atom_site_symmetry_multiplicity
_atom_site_calc_flag
_atom_site_refinement_flags
_atom_site_disorder_assembly
_atom_site_disorder_group
P1 P 0.30896(19) 0.53195(12) 0.14647(6) 0.0271(6) Uani 1 1 d . . .
W1 W 0.52901(3) 0.45777(2) 0.160070(10) 0.03231(11) Uani 1 1 d . . .
W2 W 0.09024(4) 0.60566(3) 0.128654(12) 0.04966(15) Uani 1 1 d . . .
W3 W 0.38556(3) 0.43100(2) 0.080289(10) 0.03637(12) Uani 1 1 d . . .
W4 W 0.35162(3) 0.40038(2) 0.207479(10) 0.03567(12) Uani 1 1 d . . .
W5 W 0.48206(3) 0.58017(2) 0.098632(10) 0.03432(12) Uani 1 1 d . . .
W6 W 0.41532(3) 0.682611(19) 0.170032(10) 0.03447(12) Uani 1 1 d . . .
W7 W 0.25697(4) 0.65939(2) 0.084393(11) 0.04358(14) Uani 1 1 d . . .
W8 W 0.20378(4) 0.37297(2) 0.128152(11) 0.04010(13) Uani 1 1 d . . .
W9 W 0.24980(3) 0.63020(2) 0.213892(11) 0.03940(13) Uani 1 1 d . . .
W10 W 0.15733(4) 0.50999(2) 0.064960(11) 0.04287(14) Uani 1 1 d . . .
W11 W 0.13698(4) 0.46953(2) 0.191044(11) 0.04364(13) Uani 1 1 d . . .
Cu1 Cu 0.42378(9) 0.38680(5) -0.01211(3) 0.0327(3) Uani 1 1 d . . .
K1 K 0.3364(3) 0.62127(18) 0.31722(8) 0.0958(12) Uani 1 1 d . . .
La1 La 0.5000 0.56075(4) 0.2500 0.0346(2) Uani 1 2 d S . .
C1 C 0.4535(7) 0.5159(5) -0.0063(2) 0.035(3) Uani 1 1 d . . .
C2 C 0.2263(9) 0.3846(6) -0.0371(3) 0.053(3) Uani 1 1 d . . .
H2 H 0.2278 0.4290 -0.0323 0.064 Uiso 1 1 calc R . .
C3 C 0.1423(9) 0.3564(7) -0.0511(3) 0.056(4) Uani 1 1 d . . .
H3 H 0.0887 0.3807 -0.0559 0.067 Uiso 1 1 calc R . .
C4 C 0.1438(10) 0.2907(7) -0.0575(3) 0.063(4) Uani 1 1 d . . .
H4 H 0.0901 0.2698 -0.0673 0.076 Uiso 1 1 calc R . .
C5 C 0.2223(10) 0.2554(6) -0.0497(3) 0.050(3) Uani 1 1 d . . .
H5 H 0.2219 0.2107 -0.0535 0.061 Uiso 1 1 calc R . .
C6 C 0.3013(8) 0.2865(5) -0.0362(2) 0.032(3) Uani 1 1 d . . .
C7 C 0.3892(8) 0.2551(4) -0.0258(2) 0.032(3) Uani 1 1 d . . .
C8 C 0.5407(9) 0.2711(5) -0.0026(3) 0.052(4) Uani 1 1 d . . .
H8 H 0.5878 0.2997 0.0059 0.062 Uiso 1 1 calc R . .
C9 C 0.5597(11) 0.2032(6) -0.0039(4) 0.078(5) Uani 1 1 d . . .
H9 H 0.6176 0.1865 0.0041 0.094 Uiso 1 1 calc R . .
C10 C 0.4892(10) 0.1643(6) -0.0174(3) 0.059(4) Uani 1 1 d . . .
H10 H 0.4987 0.1197 -0.0195 0.071 Uiso 1 1 calc R . .
C11 C 0.4051(11) 0.1896(6) -0.0278(3) 0.061(4) Uani 1 1 d . . .
H11 H 0.3570 0.1619 -0.0364 0.073 Uiso 1 1 calc R . .
N1 N 0.4579(6) 0.2945(4) -0.01320(19) 0.032(2) Uani 1 1 d . . .
N2 N 0.3037(6) 0.3514(4) -0.03013(19) 0.036(2) Uani 1 1 d . . .
O1 O 0.3168(5) 0.6892(3) 0.12622(16) 0.042(2) Uani 1 1 d . . .
O2 O 0.3389(5) 0.5824(3) 0.17488(15) 0.0353(18) Uani 1 1 d . . .
O3 O 0.3908(5) 0.5111(3) 0.12943(14) 0.0302(17) Uani 1 1 d . . .
O4 O 0.4435(5) 0.4029(3) 0.17798(15) 0.0326(17) Uani 1 1 d . . .
O5 O 0.4879(5) 0.6539(3) 0.20746(15) 0.0360(18) Uani 1 1 d . . .
O6 O 0.2355(5) 0.5610(3) 0.11780(15) 0.0326(18) Uani 1 1 d . . .
O7 O 0.4514(5) 0.5066(3) 0.06844(14) 0.0357(19) Uani 1 1 d . . .
O8 O 0.3981(6) 0.3789(3) 0.04669(17) 0.048(2) Uani 1 1 d . . .
O9 O 0.4788(5) 0.6364(3) 0.13698(15) 0.0363(18) Uani 1 1 d . . .
O10 O 0.5650(5) 0.5234(3) 0.12809(16) 0.0344(17) Uani 1 1 d . . .
O11 O 0.2691(5) 0.4712(3) 0.16174(14) 0.0320(17) Uani 1 1 d . . .
O12 O 0.1966(5) 0.5936(3) 0.05199(17) 0.046(2) Uani 1 1 d . . .
O13 O 0.2756(5) 0.4790(3) 0.06255(16) 0.042(2) Uani 1 1 d . . .
O14 O 0.3074(5) 0.3811(3) 0.10456(16) 0.0375(18) Uani 1 1 d . . .
O15 O 0.5315(5) 0.5157(3) 0.19396(15) 0.0327(17) Uani 1 1 d . . .
O16 O 0.2803(5) 0.3445(3) 0.16761(16) 0.0400(19) Uani 1 1 d . . .
O17 O 0.5574(6) 0.6179(3) 0.07634(17) 0.049(2) Uani 1 1 d . . .
O18 O 0.4842(5) 0.4101(3) 0.11397(16) 0.042(2) Uani 1 1 d . . .
O19 O 0.1603(5) 0.6388(4) 0.16772(18) 0.052(2) Uani 1 1 d . . .
O20 O 0.1920(5) 0.5467(3) 0.21268(17) 0.0408(19) Uani 1 1 d . . .
O21 O 0.3697(5) 0.6172(3) 0.07892(15) 0.040(2) Uani 1 1 d . . .
O22 O 0.1483(5) 0.4369(3) 0.09477(17) 0.045(2) Uani 1 1 d . . .
O23 O 0.2558(6) 0.7246(3) 0.05742(18) 0.059(3) Uani 1 1 d . . .
O24 O 0.3416(5) 0.6055(3) 0.24582(16) 0.0393(19) Uani 1 1 d . . .
O25 O 0.0825(5) 0.5258(3) 0.15402(18) 0.049(2) Uani 1 1 d . . .
O26 O 0.1554(6) 0.3020(3) 0.11186(17) 0.054(2) Uani 1 1 d . . .
O27 O 0.0682(6) 0.5517(4) 0.08619(18) 0.055(2) Uani 1 1 d . . .
O28 O 0.6315(5) 0.4172(3) 0.17058(19) 0.048(2) Uani 1 1 d . . .
O29 O 0.4564(6) 0.7608(3) 0.16666(17) 0.055(2) Uani 1 1 d . . .
O30 O 0.3936(5) 0.4711(3) 0.23090(15) 0.044(2) Uani 1 1 d . . .
O31 O 0.3142(5) 0.6992(3) 0.19487(17) 0.044(2) Uani 1 1 d . . .
O32 O 0.0948(6) 0.4855(4) 0.02601(18) 0.059(3) Uani 1 1 d . . .
O33 O 0.0457(6) 0.4575(4) 0.21235(19) 0.060(2) Uani 1 1 d . . .
O34 O 0.1836(6) 0.6748(4) 0.23794(18) 0.059(2) Uani 1 1 d . . .
O35 O -0.0151(6) 0.6377(4) 0.1295(2) 0.069(3) Uani 1 1 d . . .
O36 O 0.1402(6) 0.6682(3) 0.09949(18) 0.051(2) Uani 1 1 d . . .
O37 O 0.1180(5) 0.3993(3) 0.15723(16) 0.045(2) Uani 1 1 d . . .
O38 O 0.3859(6) 0.3359(3) 0.23525(19) 0.057(2) Uani 1 1 d . . .
O39 O 0.2279(5) 0.4150(3) 0.21699(16) 0.0426(19) Uani 1 1 d . . .
O40 O 0.3866(5) 0.4800(3) -0.01678(17) 0.0351(18) Uani 1 1 d . . .
O41 O 0.5481(5) 0.4221(3) 0.00565(16) 0.0321(17) Uani 1 1 d . . .

loop_
_atom_site_aniso_label
_atom_site_aniso_U_11
_atom_site_aniso_U_22
_atom_site_aniso_U_33
_atom_site_aniso_U_23
_atom_site_aniso_U_13
_atom_site_aniso_U_12
P1 0.0336(17) 0.0266(14) 0.0195(12) 0.0013(11) -0.0005(11) -0.0026(13)
W1 0.0453(3) 0.0260(2) 0.0259(2) -0.00039(18) 0.00637(19) 0.0027(2)
W2 0.0438(3) 0.0560(3) 0.0449(3) -0.0015(2) -0.0058(2) 0.0106(3)
W3 0.0597(3) 0.0283(2) 0.0223(2) -0.00643(18) 0.0105(2) -0.0085(2)
W4 0.0528(3) 0.0283(2) 0.0255(2) 0.00447(18) 0.0053(2) -0.0064(2)
W5 0.0537(3) 0.0286(2) 0.0213(2) -0.00008(18) 0.00803(19) -0.0086(2)
W6 0.0546(3) 0.0225(2) 0.0238(2) -0.00121(17) -0.0013(2) 0.0011(2)
W7 0.0626(4) 0.0329(3) 0.0298(2) 0.0070(2) -0.0090(2) 0.0016(2)
W8 0.0563(3) 0.0354(3) 0.0284(2) -0.0023(2) 0.0062(2) -0.0151(2)
W9 0.0473(3) 0.0398(3) 0.0304(2) -0.0076(2) 0.0044(2) 0.0100(2)
W10 0.0540(4) 0.0434(3) 0.0265(2) 0.0004(2) -0.0077(2) -0.0076(3)
W11 0.0447(3) 0.0530(3) 0.0347(2) -0.0016(2) 0.0111(2) -0.0070(3)
Cu1 0.0419(9) 0.0213(6) 0.0331(7) -0.0037(5) 0.0011(6) -0.0042(6)
K1 0.124(4) 0.103(3) 0.060(2) -0.015(2) 0.014(2) 0.011(3)
La1 0.0491(6) 0.0318(5) 0.0218(4) 0.000 0.0025(4) 0.000
C1 0.047(8) 0.042(7) 0.018(5) -0.003(5) 0.015(5) -0.007(6)
C2 0.046(9) 0.060(8) 0.051(7) -0.007(6) 0.001(6) -0.008(7)
C3 0.036(8) 0.071(9) 0.055(8) 0.012(7) -0.009(6) -0.010(7)
C4 0.061(11) 0.079(10) 0.048(8) -0.017(7) 0.004(7) -0.033(9)
C5 0.068(10) 0.047(7) 0.039(6) -0.017(6) 0.018(6) -0.029(7)
C6 0.049(8) 0.027(6) 0.023(5) -0.009(4) 0.011(5) -0.010(6)
C7 0.060(8) 0.018(5) 0.020(5) 0.002(4) 0.015(5) -0.004(6)
C8 0.068(10) 0.023(6) 0.058(7) -0.011(5) -0.012(7) -0.004(6)
C9 0.093(13) 0.034(7) 0.091(10) -0.013(7) -0.036(9) 0.021(8)
C10 0.075(11) 0.033(7) 0.065(8) -0.012(6) -0.006(8) -0.011(7)
C11 0.102(13) 0.044(8) 0.035(7) -0.010(6) 0.005(7) -0.012(8)
N1 0.048(6) 0.022(4) 0.027(4) -0.005(4) 0.004(4) 0.002(4)
N2 0.044(6) 0.043(6) 0.021(4) 0.000(4) 0.005(4) -0.012(5)
O1 0.064(6) 0.034(4) 0.024(3) -0.001(3) -0.005(3) 0.008(4)
O2 0.054(5) 0.031(4) 0.019(3) -0.004(3) 0.001(3) 0.007(4)
O3 0.041(5) 0.032(4) 0.018(3) 0.002(3) 0.007(3) -0.008(3)
O4 0.041(5) 0.028(4) 0.029(4) 0.002(3) 0.005(3) -0.002(3)
O5 0.046(5) 0.031(4) 0.028(4) 0.005(3) -0.002(3) 0.002(4)
O6 0.045(5) 0.027(4) 0.022(3) 0.002(3) -0.006(3) -0.001(3)
O7 0.067(6) 0.027(4) 0.014(3) -0.005(3) 0.011(3) -0.004(4)
O8 0.079(6) 0.036(4) 0.032(4) -0.014(3) 0.016(4) -0.015(4)
O9 0.047(5) 0.032(4) 0.028(4) -0.001(3) -0.001(3) -0.010(4)
O10 0.031(5) 0.039(4) 0.034(4) 0.002(3) 0.009(3) -0.006(3)
O11 0.047(5) 0.031(4) 0.017(3) 0.004(3) 0.001(3) -0.010(3)
O12 0.063(6) 0.043(4) 0.030(4) 0.004(3) 0.000(4) -0.002(4)
O13 0.061(6) 0.038(4) 0.026(3) -0.004(3) 0.003(3) -0.012(4)
O14 0.050(5) 0.035(4) 0.029(4) 0.002(3) 0.010(3) -0.006(4)
O15 0.046(5) 0.033(4) 0.020(3) -0.006(3) 0.009(3) -0.005(4)
O16 0.061(6) 0.029(4) 0.032(4) 0.002(3) 0.014(3) -0.019(4)
O17 0.073(6) 0.045(5) 0.029(4) 0.005(3) 0.013(4) -0.025(4)
O18 0.071(6) 0.027(4) 0.030(4) -0.008(3) 0.016(4) -0.002(4)
O19 0.058(6) 0.050(5) 0.045(4) 0.002(4) 0.003(4) 0.018(4)
O20 0.047(5) 0.038(4) 0.039(4) -0.003(3) 0.012(3) 0.005(4)
O21 0.061(6) 0.037(4) 0.021(3) -0.005(3) -0.001(3) -0.009(4)
O22 0.055(6) 0.049(5) 0.032(4) -0.001(4) 0.009(3) -0.011(4)
O23 0.086(7) 0.040(4) 0.042(4) 0.013(4) -0.017(4) 0.002(5)
O24 0.048(5) 0.036(4) 0.034(4) -0.001(3) 0.005(3) 0.004(4)
O25 0.046(5) 0.051(5) 0.047(4) -0.001(4) 0.000(4) 0.000(4)
O26 0.081(7) 0.044(5) 0.036(4) 0.000(4) 0.004(4) -0.026(5)
O27 0.058(6) 0.064(5) 0.039(4) 0.001(4) -0.009(4) -0.004(5)
O28 0.046(5) 0.041(4) 0.057(5) -0.005(4) 0.011(4) 0.005(4)
O29 0.100(7) 0.027(4) 0.035(4) 0.002(3) 0.003(4) 0.001(4)
O30 0.064(6) 0.044(4) 0.022(3) -0.008(3) -0.001(3) -0.008(4)
O31 0.052(6) 0.036(4) 0.041(4) -0.009(3) 0.000(4) 0.009(4)
O32 0.084(7) 0.050(5) 0.036(4) 0.004(4) -0.011(4) -0.007(5)
O33 0.043(6) 0.084(6) 0.053(5) -0.007(5) 0.008(4) -0.020(5)
O34 0.074(7) 0.061(5) 0.044(5) -0.008(4) 0.014(4) 0.023(5)
O35 0.043(6) 0.097(7) 0.063(5) 0.005(5) -0.006(4) 0.021(5)
O36 0.052(6) 0.049(5) 0.047(4) 0.002(4) -0.011(4) 0.008(4)
O37 0.043(5) 0.059(5) 0.032(4) 0.000(4) 0.005(3) -0.017(4)
O38 0.085(7) 0.032(4) 0.050(5) 0.013(4) -0.001(4) -0.001(4)
O39 0.047(5) 0.052(5) 0.030(4) 0.004(3) 0.012(3) -0.012(4)
O40 0.030(5) 0.027(4) 0.044(4) -0.001(3) -0.005(3) -0.005(3)
O41 0.036(5) 0.020(4) 0.038(4) 0.001(3) -0.001(3) -0.007(3)

loop_
_atom_type_symbol
_atom_type_description
_atom_type_scat_dispersion_real
_atom_type_scat_dispersion_imag
_atom_type_scat_source
C C 0.0033 0.0016 'International Tables Vol C Tables 4.2.6.8 and 6.1.1.4'
N N 0.0061 0.0033 'International Tables Vol C Tables 4.2.6.8 and 6.1.1.4'
O O 0.0106 0.0060 'International Tables Vol C Tables 4.2.6.8 and 6.1.1.4'
P P 0.1023 0.0942 'International Tables Vol C Tables 4.2.6.8 and 6.1.1.4'
Cu Cu 0.3201 1.2651 'International Tables Vol C Tables 4.2.6.8 and 6.1.1.4'
La La -0.2871 2.4523 'International Tables Vol C Tables 4.2.6.8 and 6.1.1.4'
W W -0.8490 6.8722 'International Tables Vol C Tables 4.2.6.8 and 6.1.1.4'
K K 0.2009 0.2494 'International Tables Vol C Tables 4.2.6.8 and 6.1.1.4'
H H 0.0000 0.0000 'International Tables Vol C Tables 4.2.6.8 and 6.1.1.4'

loop_
_geom_angle_atom_site_label_1
_geom_angle_atom_site_label_2
_geom_angle_atom_site_label_3
_geom_angle
_geom_angle_site_symmetry_1
_geom_angle_site_symmetry_3
_geom_angle_publ_flag
O2 P1 O3 110.1(4) . . ?
O2 P1 O11 110.9(4) . . ?
O3 P1 O11 108.6(4) . . ?
O2 P1 O6 110.3(4) . . ?
O3 P1 O6 108.1(4) . . ?
O11 P1 O6 108.7(4) . . ?
O28 W1 O15 103.7(3) . . ?
O28 W1 O4 103.9(3) . . ?
O15 W1 O4 93.5(3) . . ?
O28 W1 O10 99.4(3) . . ?
O15 W1 O10 91.9(3) . . ?
O4 W1 O10 154.1(3) . . ?
O28 W1 O18 97.2(3) . . ?
O15 W1 O18 158.9(3) . . ?
O4 W1 O18 84.0(3) . . ?
O10 W1 O18 81.9(3) . . ?
O28 W1 O3 164.9(3) . . ?
O15 W1 O3 88.6(3) . . ?
O4 W1 O3 83.6(2) . . ?
O10 W1 O3 71.2(2) . . ?
O18 W1 O3 70.3(2) . . ?
O28 W1 K1 87.9(2) . 2_655 ?
O15 W1 K1 46.4(2) . 2_655 ?
O4 W1 K1 139.91(19) . 2_655 ?
O10 W1 K1 51.40(18) . 2_655 ?
O18 W1 K1 133.1(2) . 2_655 ?
O3 W1 K1 94.68(15) . 2_655 ?
O35 W2 O19 103.9(4) . . ?
O35 W2 O25 100.9(4) . . ?
O19 W2 O25 88.0(3) . . ?
O35 W2 O36 101.2(4) . . ?
O19 W2 O36 91.1(3) . . ?
O25 W2 O36 157.5(3) . . ?
O35 W2 O27 101.9(4) . . ?
O19 W2 O27 154.2(3) . . ?
O25 W2 O27 86.2(3) . . ?
O36 W2 O27 84.9(3) . . ?
O35 W2 O6 171.3(3) . . ?
O19 W2 O6 83.3(3) . . ?
O25 W2 O6 84.0(3) . . ?
O36 W2 O6 73.5(3) . . ?
O27 W2 O6 71.1(3) . . ?
O8 W3 O18 102.8(3) . . ?
O8 W3 O14 101.0(3) . . ?
O18 W3 O14 90.0(3) . . ?
O8 W3 O7 101.4(3) . . ?
O18 W3 O7 89.0(3) . . ?
O14 W3 O7 157.2(3) . . ?
O8 W3 O13 103.6(3) . . ?
O18 W3 O13 153.6(3) . . ?
O14 W3 O13 84.5(3) . . ?
O7 W3 O13 86.3(3) . . ?
O8 W3 O3 171.8(3) . . ?
O18 W3 O3 72.0(2) . . ?
O14 W3 O3 85.6(2) . . ?
O7 W3 O3 72.5(2) . . ?
O13 W3 O3 81.8(2) . . ?
O38 W4 O30 105.3(3) . . ?
O38 W4 O4 103.1(4) . . ?
O30 W4 O4 93.4(3) . . ?
O38 W4 O39 101.0(4) . . ?
O30 W4 O39 92.3(3) . . ?
O4 W4 O39 152.8(3) . . ?
O38 W4 O16 96.0(3) . . ?
O30 W4 O16 158.6(3) . . ?
O4 W4 O16 84.0(3) . . ?
O39 W4 O16 81.1(3) . . ?
O38 W4 O11 164.3(3) . . ?
O30 W4 O11 88.8(2) . . ?
O4 W4 O11 82.6(2) . . ?
O39 W4 O11 70.9(3) . . ?
O16 W4 O11 69.8(2) . . ?
O17 W5 O21 102.7(3) . . ?
O17 W5 O9 103.0(3) . . ?
O21 W5 O9 86.6(3) . . ?
O17 W5 O7 99.1(3) . . ?
O21 W5 O7 87.9(3) . . ?
O9 W5 O7 157.9(3) . . ?
O17 W5 O10 99.7(3) . . ?
O21 W5 O10 157.6(3) . . ?
O9 W5 O10 89.8(3) . . ?
O7 W5 O10 87.2(3) . . ?
O17 W5 O3 170.6(3) . . ?
O21 W5 O3 84.7(3) . . ?
O9 W5 O3 83.1(3) . . ?
O7 W5 O3 75.1(2) . . ?
O10 W5 O3 72.9(3) . . ?
O17 W5 K1 84.8(2) . 2_655 ?
O21 W5 K1 133.4(2) . 2_655 ?
O9 W5 K1 47.4(2) . 2_655 ?
O7 W5 K1 137.0(2) . 2_655 ?
O10 W5 K1 50.13(19) . 2_655 ?
O3 W5 K1 94.43(15) . 2_655 ?
O29 W6 O5 101.4(3) . . ?
O29 W6 O31 100.7(4) . . ?
O5 W6 O31 93.8(3) . . ?
O29 W6 O9 100.8(3) . . ?
O5 W6 O9 94.8(3) . . ?
O31 W6 O9 154.7(3) . . ?
O29 W6 O1 95.0(3) . . ?
O5 W6 O1 163.5(3) . . ?
O31 W6 O1 84.1(3) . . ?
O9 W6 O1 80.9(3) . . ?
O29 W6 O2 172.0(3) . . ?
O5 W6 O2 83.1(3) . . ?
O31 W6 O2 72.2(3) . . ?
O9 W6 O2 85.3(3) . . ?
O1 W6 O2 80.7(2) . . ?
O29 W6 K1 88.4(3) . 2_655 ?
O5 W6 K1 48.8(2) . 2_655 ?
O31 W6 K1 142.57(19) . 2_655 ?
O9 W6 K1 51.22(19) . 2_655 ?
O1 W6 K1 131.6(2) . 2_655 ?
O2 W6 K1 99.50(18) . 2_655 ?
O23 W7 O1 103.8(3) . . ?
O23 W7 O36 101.1(4) . . ?
O1 W7 O36 91.7(3) . . ?
O23 W7 O21 102.1(4) . . ?
O1 W7 O21 86.7(3) . . ?
O36 W7 O21 156.4(3) . . ?
O23 W7 O12 100.9(3) . . ?
O1 W7 O12 155.2(3) . . ?
O36 W7 O12 85.4(3) . . ?
O21 W7 O12 86.2(3) . . ?
O23 W7 O6 171.0(3) . . ?
O1 W7 O6 83.8(2) . . ?
O36 W7 O6 73.5(3) . . ?
O21 W7 O6 82.9(3) . . ?
O12 W7 O6 71.7(2) . . ?
O26 W8 O16 101.7(3) . . ?
O26 W8 O37 100.4(4) . . ?
O16 W8 O37 88.7(3) . . ?
O26 W8 O14 102.7(3) . . ?
O16 W8 O14 89.6(3) . . ?
O37 W8 O14 156.7(3) . . ?
O26 W8 O22 103.0(3) . . ?
O16 W8 O22 155.3(3) . . ?
O37 W8 O22 87.3(3) . . ?
O14 W8 O22 84.7(3) . . ?
O26 W8 O11 170.5(3) . . ?
O16 W8 O11 71.9(2) . . ?
O37 W8 O11 72.7(3) . . ?
O14 W8 O11 84.6(3) . . ?
O22 W8 O11 83.6(2) . . ?
O34 W9 O24 102.4(3) . . ?
O34 W9 O20 101.4(4) . . ?
O24 W9 O20 92.9(3) . . ?
O34 W9 O31 100.3(4) . . ?
O24 W9 O31 96.2(3) . . ?
O20 W9 O31 154.1(3) . . ?
O34 W9 O19 94.8(3) . . ?
O24 W9 O19 162.5(3) . . ?
O20 W9 O19 80.4(3) . . ?
O31 W9 O19 83.8(3) . . ?
O34 W9 O2 171.3(3) . . ?
O24 W9 O2 83.3(3) . . ?
O20 W9 O2 84.7(3) . . ?
O31 W9 O2 72.4(3) . . ?
O19 W9 O2 80.0(3) . . ?
O34 W9 K1 66.5(2) . . ?
O24 W9 K1 36.6(2) . . ?
O20 W9 K1 93.1(2) . . ?
O31 W9 K1 108.6(2) . . ?
O19 W9 K1 158.7(2) . . ?
O2 W9 K1 119.79(15) . . ?
O32 W10 O27 101.7(4) . . ?
O32 W10 O13 103.4(4) . . ?
O27 W10 O13 154.9(3) . . ?
O32 W10 O12 100.1(3) . . ?
O27 W10 O12 88.4(3) . . ?
O13 W10 O12 88.0(3) . . ?
O32 W10 O22 102.8(3) . . ?
O27 W10 O22 88.2(3) . . ?
O13 W10 O22 85.5(3) . . ?
O12 W10 O22 157.0(3) . . ?
O32 W10 O6 171.2(3) . . ?
O27 W10 O6 72.9(3) . . ?
O13 W10 O6 82.3(3) . . ?
O12 W10 O6 73.1(2) . . ?
O22 W10 O6 84.1(2) . . ?
O33 W11 O39 101.9(3) . . ?
O33 W11 O20 102.8(3) . . ?
O39 W11 O20 92.2(3) . . ?
O33 W11 O25 100.3(4) . . ?
O39 W11 O25 157.6(3) . . ?
O20 W11 O25 85.9(3) . . ?
O33 W11 O37 100.4(3) . . ?
O39 W11 O37 86.2(3) . . ?
O20 W11 O37 156.6(3) . . ?
O25 W11 O37 86.7(3) . . ?
O33 W11 O11 172.4(3) . . ?
O39 W11 O11 72.5(3) . . ?
O20 W11 O11 82.8(3) . . ?
O25 W11 O11 85.1(3) . . ?
O37 W11 O11 74.5(3) . . ?
N2 Cu1 N1 81.7(4) . . ?
N2 Cu1 O40 95.8(3) . . ?
N1 Cu1 O40 173.6(3) . . ?
N2 Cu1 O41 178.9(4) . . ?
N1 Cu1 O41 97.5(3) . . ?
O40 Cu1 O41 84.8(3) . . ?
N2 Cu1 O8 92.3(3) . . ?
N1 Cu1 O8 92.1(3) . . ?
O40 Cu1 O8 93.9(3) . . ?
O41 Cu1 O8 88.6(3) . . ?
O24 K1 O5 63.0(2) . 2_655 ?
O24 K1 O15 69.56(19) . 2_655 ?
O5 K1 O15 59.54(19) 2_655 2_655 ?
O24 K1 O9 115.2(2) . 2_655 ?
O5 K1 O9 54.13(19) 2_655 2_655 ?
O15 K1 O9 67.02(19) 2_655 2_655 ?
O24 K1 O10 121.0(2) . 2_655 ?
O5 K1 O10 91.5(2) 2_655 2_655 ?
O15 K1 O10 52.14(17) 2_655 2_655 ?
O9 K1 O10 52.08(18) 2_655 2_655 ?
O24 K1 W6 89.24(19) . 2_655 ?
O5 K1 W6 26.31(11) 2_655 2_655 ?
O15 K1 W6 67.77(15) 2_655 2_655 ?
O9 K1 W6 30.18(14) 2_655 2_655 ?
O10 K1 W6 77.84(15) 2_655 2_655 ?
O24 K1 W1 91.67(16) . 2_655 ?
O5 K1 W1 80.00(15) 2_655 2_655 ?
O15 K1 W1 25.30(12) 2_655 2_655 ?
O9 K1 W1 65.04(14) 2_655 2_655 ?
O10 K1 W1 29.55(12) 2_655 2_655 ?
W6 K1 W1 79.07(8) 2_655 2_655 ?
O24 K1 W5 131.7(2) . 2_655 ?
O5 K1 W5 78.56(14) 2_655 2_655 ?
O15 K1 W5 66.06(13) 2_655 2_655 ?
O9 K1 W5 27.32(13) 2_655 2_655 ?
O10 K1 W5 28.43(12) 2_655 2_655 ?
W6 K1 W5 57.09(6) 2_655 2_655 ?
W1 K1 W5 51.87(5) 2_655 2_655 ?
O24 K1 W9 21.99(15) . . ?
O5 K1 W9 79.89(14) 2_655 . ?
O15 K1 W9 89.97(13) 2_655 . ?
O9 K1 W9 133.99(19) 2_655 . ?
O10 K1 W9 138.66(16) 2_655 . ?
W6 K1 W9 105.00(9) 2_655 . ?
W1 K1 W9 109.39(8) 2_655 . ?
W5 K1 W9 153.68(12) 2_655 . ?
O24 K1 La1 37.80(15) . . ?
O5 K1 La1 38.44(12) 2_655 . ?
O15 K1 La1 37.74(12) 2_655 . ?
O9 K1 La1 80.23(16) 2_655 . ?
O10 K1 La1 88.70(16) 2_655 . ?
W6 K1 La1 61.41(7) 2_655 . ?
W1 K1 La1 62.99(6) 2_655 . ?
W5 K1 La1 93.92(9) 2_655 . ?
W9 K1 La1 59.76(5) . . ?
O30 La1 O30 83.1(3) . 2_655 ?
O30 La1 O15 77.5(2) . 2_655 ?
O30 La1 O15 70.0(2) 2_655 2_655 ?
O30 La1 O15 70.0(2) . . ?
O30 La1 O15 77.5(2) 2_655 . ?
O15 La1 O15 136.1(3) 2_655 . ?
O30 La1 O24 147.5(2) . 2_655 ?
O30 La1 O24 72.9(2) 2_655 2_655 ?
O15 La1 O24 112.8(2) 2_655 2_655 ?
O15 La1 O24 83.5(2) . 2_655 ?
O30 La1 O24 72.9(2) . . ?
O30 La1 O24 147.5(2) 2_655 . ?
O15 La1 O24 83.5(2) 2_655 . ?
O15 La1 O24 112.8(2) . . ?
O24 La1 O24 136.9(3) 2_655 . ?
O30 La1 O5 137.9(2) . 2_655 ?
O30 La1 O5 113.4(2) 2_655 2_655 ?
O15 La1 O5 73.2(2) 2_655 2_655 ?
O15 La1 O5 149.0(2) . 2_655 ?
O24 La1 O5 73.2(2) 2_655 2_655 ?
O24 La1 O5 74.4(2) . 2_655 ?
O30 La1 O5 113.4(2) . . ?
O30 La1 O5 137.9(2) 2_655 . ?
O15 La1 O5 149.0(2) 2_655 . ?
O15 La1 O5 73.2(2) . . ?
O24 La1 O5 74.4(2) 2_655 . ?
O24 La1 O5 73.2(2) . . ?
O5 La1 O5 81.0(3) 2_655 . ?
O30 La1 K1 90.15(19) . . ?
O30 La1 K1 117.29(17) 2_655 . ?
O15 La1 K1 47.83(16) 2_655 . ?
O15 La1 K1 154.34(17) . . ?
O24 La1 K1 120.05(16) 2_655 . ?
O24 La1 K1 43.38(15) . . ?
O5 La1 K1 47.74(18) 2_655 . ?
O5 La1 K1 101.77(17) . . ?
O30 La1 K1 117.29(17) . 2_655 ?
O30 La1 K1 90.15(19) 2_655 2_655 ?
O15 La1 K1 154.34(17) 2_655 2_655 ?
O15 La1 K1 47.83(16) . 2_655 ?
O24 La1 K1 43.38(15) 2_655 2_655 ?
O24 La1 K1 120.05(16) . 2_655 ?
O5 La1 K1 101.77(17) 2_655 2_655 ?
O5 La1 K1 47.74(18) . 2_655 ?
K1 La1 K1 144.12(11) . 2_655 ?
O40 C1 O41 125.4(10) . 5_665 ?
O40 C1 C1 118.7(12) . 5_665 ?
O41 C1 C1 115.9(12) 5_665 5_665 ?
N2 C2 C3 123.6(12) . . ?
C4 C3 C2 115.8(12) . . ?
C5 C4 C3 121.4(12) . . ?
C6 C5 C4 119.2(11) . . ?
N2 C6 C5 121.6(11) . . ?
N2 C6 C7 113.1(9) . . ?
C5 C6 C7 125.3(10) . . ?
N1 C7 C11 119.2(11) . . ?
N1 C7 C6 115.6(8) . . ?
C11 C7 C6 125.1(11) . . ?
N1 C8 C9 121.5(11) . . ?
C10 C9 C8 116.7(13) . . ?
C11 C10 C9 120.4(12) . . ?
C10 C11 C7 121.3(12) . . ?
C8 N1 C7 120.8(9) . . ?
C8 N1 Cu1 125.0(7) . . ?
C7 N1 Cu1 114.2(7) . . ?
C2 N2 C6 118.3(10) . . ?
C2 N2 Cu1 126.5(8) . . ?
C6 N2 Cu1 115.3(8) . . ?
W7 O1 W6 152.9(4) . . ?
P1 O2 W6 128.3(4) . . ?
P1 O2 W9 127.8(4) . . ?
W6 O2 W9 90.8(2) . . ?
P1 O3 W5 126.7(4) . . ?
P1 O3 W1 124.9(3) . . ?
W5 O3 W1 90.6(2) . . ?
P1 O3 W3 125.6(4) . . ?
W5 O3 W3 87.7(2) . . ?
W1 O3 W3 89.8(2) . . ?
W1 O4 W4 144.2(3) . . ?
W6 O5 La1 139.9(3) . . ?
W6 O5 K1 104.9(3) . 2_655 ?
La1 O5 K1 93.8(2) . 2_655 ?
P1 O6 W10 128.9(4) . . ?
P1 O6 W2 124.0(4) . . ?
W10 O6 W2 89.6(2) . . ?
P1 O6 W7 124.3(4) . . ?
W10 O6 W7 89.62(19) . . ?
W2 O6 W7 88.6(2) . . ?
W5 O7 W3 124.5(3) . . ?
W3 O8 Cu1 137.7(4) . . ?
W5 O9 W6 152.8(4) . . ?
W5 O9 K1 105.3(3) . 2_655 ?
W6 O9 K1 98.6(2) . 2_655 ?
W5 O10 W1 125.2(4) . . ?
W5 O10 K1 101.4(3) . 2_655 ?
W1 O10 K1 99.0(2) . 2_655 ?
P1 O11 W11 125.6(4) . . ?
P1 O11 W4 125.4(4) . . ?
W11 O11 W4 89.9(2) . . ?
P1 O11 W8 126.2(3) . . ?
W11 O11 W8 87.7(2) . . ?
W4 O11 W8 90.3(2) . . ?
W10 O12 W7 125.3(3) . . ?
W10 O13 W3 153.3(4) . . ?
W3 O14 W8 151.7(4) . . ?
W1 O15 La1 156.9(4) . . ?
W1 O15 K1 108.3(3) . 2_655 ?
La1 O15 K1 94.4(2) . 2_655 ?
W8 O16 W4 127.9(3) . . ?
W3 O18 W1 127.8(4) . . ?
W2 O19 W9 153.1(4) . . ?
W11 O20 W9 155.5(4) . . ?
W5 O21 W7 150.0(4) . . ?
W10 O22 W8 151.0(4) . . ?
W9 O24 La1 139.6(4) . . ?
W9 O24 K1 121.4(4) . . ?
La1 O24 K1 98.8(2) . . ?
W11 O25 W2 147.5(4) . . ?
W10 O27 W2 126.3(4) . . ?
W4 O30 La1 157.4(4) . . ?
W9 O31 W6 122.3(3) . . ?
W7 O36 W2 124.3(4) . . ?
W8 O37 W11 124.9(4) . . ?
W11 O39 W4 126.5(3) . . ?
C1 O40 Cu1 110.1(6) . . ?
C1 O41 Cu1 110.5(6) 5_665 . ?

loop_
_geom_bond_atom_site_label_1
_geom_bond_atom_site_label_2
_geom_bond_distance
_geom_bond_site_symmetry_2
_geom_bond_publ_flag
P1 O2 1.525(6) . ?
P1 O3 1.532(7) . ?
P1 O11 1.538(7) . ?
P1 O6 1.544(6) . ?
W1 O28 1.721(7) . ?
W1 O15 1.768(6) . ?
W1 O4 1.908(7) . ?
W1 O10 1.962(6) . ?
W1 O18 2.053(6) . ?
W1 O3 2.453(6) . ?
W1 K1 3.928(4) 2_655 ?
W2 O35 1.698(9) . ?
W2 O19 1.824(7) . ?
W2 O25 1.925(7) . ?
W2 O36 1.935(8) . ?
W2 O27 1.968(7) . ?
W2 O6 2.437(7) . ?
W3 O8 1.718(6) . ?
W3 O18 1.846(7) . ?
W3 O14 1.904(7) . ?
W3 O7 1.926(7) . ?
W3 O13 1.932(7) . ?
W3 O3 2.508(6) . ?
W4 O38 1.729(7) . ?
W4 O30 1.771(6) . ?
W4 O4 1.914(7) . ?
W4 O39 1.949(8) . ?
W4 O16 2.072(6) . ?
W4 O11 2.460(6) . ?
W5 O17 1.704(7) . ?
W5 O21 1.876(7) . ?
W5 O9 1.889(6) . ?
W5 O7 1.920(6) . ?
W5 O10 1.928(6) . ?
W5 O3 2.405(6) . ?
W5 K1 3.970(4) 2_655 ?
W6 O29 1.728(7) . ?
W6 O5 1.763(6) . ?
W6 O31 1.938(8) . ?
W6 O9 1.953(7) . ?
W6 O1 2.058(6) . ?
W6 O2 2.368(7) . ?
W6 K1 3.842(4) 2_655 ?
W7 O23 1.697(7) . ?
W7 O1 1.824(6) . ?
W7 O36 1.921(9) . ?
W7 O21 1.923(8) . ?
W7 O12 1.959(7) . ?
W7 O6 2.447(6) . ?
W8 O26 1.699(7) . ?
W8 O16 1.846(7) . ?
W8 O37 1.909(8) . ?
W8 O14 1.916(7) . ?
W8 O22 1.931(7) . ?
W8 O11 2.507(6) . ?
W9 O34 1.722(8) . ?
W9 O24 1.760(6) . ?
W9 O20 1.912(7) . ?
W9 O31 1.919(8) . ?
W9 O19 2.057(7) . ?
W9 O2 2.375(7) . ?
W9 K1 4.011(3) . ?
W10 O32 1.715(7) . ?
W10 O27 1.872(9) . ?
W10 O13 1.881(8) . ?
W10 O12 1.905(7) . ?
W10 O22 1.911(7) . ?
W10 O6 2.423(6) . ?
W11 O33 1.712(8) . ?
W11 O39 1.909(7) . ?
W11 O20 1.912(7) . ?
W11 O25 1.916(7) . ?
W11 O37 1.938(7) . ?
W11 O11 2.417(7) . ?
Cu1 N2 1.944(9) . ?
Cu1 N1 1.963(8) . ?
Cu1 O40 1.989(6) . ?
Cu1 O41 1.995(6) . ?
Cu1 O8 2.378(7) . ?
K1 O24 2.802(7) . ?
K1 O5 2.990(9) 2_655 ?
K1 O15 2.997(8) 2_655 ?
K1 O9 3.029(7) 2_655 ?
K1 O10 3.109(7) 2_655 ?
K1 W6 3.842(4) 2_655 ?
K1 W1 3.928(4) 2_655 ?
K1 W5 3.970(3) 2_655 ?
K1 La1 4.031(4) . ?
La1 O30 2.457(7) . ?
La1 O30 2.457(7) 2_655 ?
La1 O15 2.475(6) 2_655 ?
La1 O15 2.475(6) . ?
La1 O24 2.500(7) 2_655 ?
La1 O24 2.500(7) . ?
La1 O5 2.512(6) 2_655 ?
La1 O5 2.512(6) . ?
La1 K1 4.031(4) 2_655 ?
C1 O40 1.249(11) . ?
C1 O41 1.273(11) 5_665 ?
C1 C1 1.53(2) 5_665 ?
C2 N2 1.321(14) . ?
C2 C3 1.402(15) . ?
C3 C4 1.370(17) . ?
C4 C5 1.361(17) . ?
C5 C6 1.360(14) . ?
C6 N2 1.354(12) . ?
C6 C7 1.450(14) . ?
C7 N1 1.329(12) . ?
C7 C11 1.369(14) . ?
C8 N1 1.319(13) . ?
C8 C9 1.424(14) . ?
C9 C10 1.350(16) . ?
C10 C11 1.350(17) . ?
O5 K1 2.990(9) 2_655 ?
O9 K1 3.029(7) 2_655 ?
O10 K1 3.109(7) 2_655 ?
O15 K1 2.997(8) 2_655 ?
O41 C1 1.273(11) 5_665 ?
